data_4100613
loop_
_publ_author_name
'Zhang, Jie-Peng'
'Lin, Yan-Yong'
'Huang, Xiao-Chun'
'Chen, Xiao-Ming'

_publ_section_title
;
Copper(I) 1,2,4-Triazolates and Related Complexes:
Studies of the Solvothermal Ligand Reactions, Network
Topologies, and Photoluminescence Properties
;
_journal_name_full 'Journal of the American Chemical Society'
_journal_paper_doi 10.1021/ja042222t
_journal_year 2005
_chemical_formula_sum 'C2 H2 Ag N3'
_chemical_formula_weight 175.94
_space_group_IT_number 2
_symmetry_cell_setting triclinic
_symmetry_space_group_name_Hall '-P 1'
_symmetry_space_group_name_H-M 'P -1'
_cell_angle_alpha 80.177(4)
_cell_angle_beta 79.310(6)
_cell_angle_gamma 84.147(6)
_cell_formula_units_Z 8
_cell_length_a 8.1270(6)
_cell_length_b 8.7159(7)
_cell_length_c 11.4385(9)
_cell_measurement_temperature 293(2)
_cell_volume 782.43(11)
_diffrn_ambient_temperature 293(2)
_exptl_crystal_density_diffrn 2.987
_cod_database_code 4100613

loop_
_symmetry_equiv_pos_as_xyz
'x, y, z'
'-x, -y, -z'

loop_
_atom_site_label
_atom_site_type_symbol
_atom_site_fract_x
_atom_site_fract_y
_atom_site_fract_z
_atom_site_U_iso_or_equiv
_atom_site_adp_type
_atom_site_occupancy
_atom_site_symmetry_multiplicity
_atom_site_calc_flag
_atom_site_refinement_flags
_atom_site_disorder_assembly
_atom_site_disorder_group
Ag1 Ag 1.59493(3) 0.18004(3) 1.24285(2) 0.03849(8) Uani 1 1 d . . .
Ag2 Ag 1.35580(3) 0.42200(3) 1.46605(2) 0.03701(8) Uani 1 1 d . . .
Ag3 Ag 0.81731(3) 0.88680(3) 0.75053(2) 0.03943(8) Uani 1 1 d . . .
Ag4 Ag 1.08328(3) 0.66468(3) 0.96824(2) 0.03749(8) Uani 1 1 d . . .
N1 N 1.6302(3) 0.1411(3) 1.4344(2) 0.0340(6) Uani 1 1 d . . .
N2 N 1.5356(3) 0.2233(3) 1.5196(2) 0.0338(6) Uani 1 1 d . . .
N3 N 1.7081(4) 0.0485(3) 1.6113(2) 0.0385(6) Uani 1 1 d . . .
C1 C 1.7294(4) 0.0401(4) 1.4937(3) 0.0384(8) Uani 1 1 d . . .
H1A H 1.8072 -0.0306 1.4571 0.046 Uiso 1 1 calc R . .
C2 C 1.5857(4) 0.1643(4) 1.6225(3) 0.0351(7) Uani 1 1 d . . .
H2A H 1.5413 0.1991 1.6951 0.042 Uiso 1 1 calc R . .
N4 N 1.3461(3) 0.4854(3) 1.2711(2) 0.0340(6) Uani 1 1 d . . .
N5 N 1.4104(3) 0.3784(3) 1.1943(2) 0.0325(6) Uani 1 1 d . . .
N6 N 1.2433(3) 0.5580(3) 1.1010(2) 0.0338(6) Uani 1 1 d . . .
C3 C 1.2480(4) 0.5878(4) 1.2113(3) 0.0358(7) Uani 1 1 d . . .
H3A H 1.1879 0.6725 1.2429 0.043 Uiso 1 1 calc R . .
C4 C 1.3459(4) 0.4277(4) 1.0946(3) 0.0316(6) Uani 1 1 d . . .
H4A H 1.3694 0.3771 1.0275 0.038 Uiso 1 1 calc R . .
N7 N 1.0104(3) 0.6968(3) 0.7013(2) 0.0339(6) Uani 1 1 d . . .
N8 N 1.1095(3) 0.6184(3) 0.7817(2) 0.0331(6) Uani 1 1 d . . .
N9 N 1.1773(3) 0.5166(3) 0.6122(2) 0.0368(6) Uani 1 1 d . . .
C5 C 1.0565(4) 0.6324(4) 0.6034(3) 0.0359(7) Uani 1 1 d . . .
H5A H 1.0094 0.6643 0.5343 0.043 Uiso 1 1 calc R . .
C6 C 1.2060(4) 0.5136(4) 0.7249(3) 0.0351(7) Uani 1 1 d . . .
H6A H 1.2856 0.4448 0.7591 0.042 Uiso 1 1 calc R . .
N10 N 0.7871(3) 0.9300(3) 0.9399(2) 0.0336(6) Uani 1 1 d . . .
N11 N 0.8717(4) 0.8393(3) 1.0244(2) 0.0383(6) Uani 1 1 d . . .
N12 N 0.7139(3) 1.0258(3) 1.1116(2) 0.0368(6) Uani 1 1 d . . .
C7 C 0.6969(4) 1.0386(4) 0.9964(3) 0.0331(7) Uani 1 1 d . . .
H7A H 0.6282 1.1167 0.9595 0.040 Uiso 1 1 calc R . .
C8 C 0.8238(4) 0.9018(4) 1.1232(3) 0.0401(8) Uani 1 1 d . . .
H8A H 0.8630 0.8631 1.1947 0.048 Uiso 1 1 calc R . .

loop_
_atom_site_aniso_label
_atom_site_aniso_U_11
_atom_site_aniso_U_22
_atom_site_aniso_U_33
_atom_site_aniso_U_23
_atom_site_aniso_U_13
_atom_site_aniso_U_12
Ag1 0.04661(15) 0.03892(16) 0.02980(12) -0.01165(10) -0.00874(10) 0.01217(11)
Ag2 0.04013(14) 0.04153(17) 0.03049(12) -0.01284(10) -0.00854(10) 0.00858(11)
Ag3 0.04663(15) 0.04022(17) 0.03110(12) -0.00556(10) -0.01329(10) 0.01078(11)
Ag4 0.04449(15) 0.03794(16) 0.03136(12) -0.00804(10) -0.01515(10) 0.01117(11)
N1 0.0387(14) 0.0347(16) 0.0281(12) -0.0054(10) -0.0088(10) 0.0072(12)
N2 0.0384(14) 0.0368(16) 0.0258(11) -0.0051(10) -0.0095(10) 0.0071(12)
N3 0.0479(16) 0.0381(17) 0.0302(12) -0.0041(11) -0.0159(11) 0.0095(13)
C1 0.0410(17) 0.041(2) 0.0313(15) -0.0056(14) -0.0094(13) 0.0105(15)
C2 0.0439(18) 0.0329(18) 0.0281(14) -0.0061(12) -0.0094(13) 0.0074(14)
N4 0.0391(14) 0.0352(16) 0.0294(12) -0.0112(11) -0.0120(10) 0.0112(12)
N5 0.0327(13) 0.0373(16) 0.0277(12) -0.0081(11) -0.0090(10) 0.0083(11)
N6 0.0381(14) 0.0331(15) 0.0307(12) -0.0031(10) -0.0125(10) 0.0044(11)
C3 0.0428(17) 0.0329(18) 0.0325(15) -0.0094(13) -0.0111(13) 0.0102(14)
C4 0.0352(16) 0.0326(18) 0.0275(13) -0.0055(12) -0.0089(11) 0.0025(13)
N7 0.0347(13) 0.0406(17) 0.0271(12) -0.0101(11) -0.0087(10) 0.0088(12)
N8 0.0330(13) 0.0368(16) 0.0289(12) -0.0082(11) -0.0063(10) 0.0074(11)
N9 0.0376(14) 0.0405(17) 0.0329(12) -0.0135(11) -0.0059(11) 0.0070(12)
C5 0.0374(16) 0.044(2) 0.0284(14) -0.0134(13) -0.0089(12) 0.0068(14)
C6 0.0359(16) 0.0379(19) 0.0305(14) -0.0095(13) -0.0050(12) 0.0077(14)
N10 0.0391(14) 0.0327(15) 0.0305(12) -0.0108(11) -0.0115(10) 0.0102(11)
N11 0.0463(15) 0.0390(17) 0.0300(12) -0.0110(11) -0.0135(11) 0.0171(13)
N12 0.0413(15) 0.0378(16) 0.0300(12) -0.0100(11) -0.0053(11) 0.0095(12)
C7 0.0349(16) 0.0331(19) 0.0316(14) -0.0101(13) -0.0068(12) 0.0070(13)
C8 0.052(2) 0.039(2) 0.0289(14) -0.0101(13) -0.0120(13) 0.0153(16)

loop_
_geom_bond_atom_site_label_1
_geom_bond_atom_site_label_2
_geom_bond_distance
_geom_bond_site_symmetry_2
_geom_bond_publ_flag
Ag1 N12 2.209(3) 1_645 ?
Ag1 N1 2.227(2) . ?
Ag1 N5 2.236(3) . ?
Ag2 N9 2.215(2) 1_556 ?
Ag2 N4 2.219(2) . ?
Ag2 N2 2.228(3) . ?
Ag2 Ag2 3.1034(5) 2_868 ?
Ag3 N3 2.194(2) 1_464 ?
Ag3 N10 2.226(2) . ?
Ag3 N7 2.232(3) . ?
Ag4 N6 2.206(2) . ?
Ag4 N8 2.207(2) . ?
Ag4 N11 2.253(3) . ?
Ag4 Ag4 3.2120(6) 2_767 ?
N1 C1 1.319(4) . ?
N1 N2 1.379(3) . ?
N2 C2 1.320(4) . ?
N3 C1 1.338(4) . ?
N3 C2 1.347(4) . ?
N3 Ag3 2.194(2) 1_646 ?
N4 C3 1.322(4) . ?
N4 N5 1.387(3) . ?
N5 C4 1.330(4) . ?
N6 C3 1.339(4) . ?
N6 C4 1.343(4) . ?
N7 C5 1.313(4) . ?
N7 N8 1.382(3) . ?
N8 C6 1.318(4) . ?
N9 C5 1.339(4) . ?
N9 C6 1.347(4) . ?
N9 Ag2 2.215(2) 1_554 ?
N10 C7 1.321(4) . ?
N10 N11 1.381(3) . ?
N11 C8 1.315(4) . ?
N12 C8 1.335(4) . ?
N12 C7 1.335(4) . ?
N12 Ag1 2.209(3) 1_465 ?
